data_4341419
loop_
_publ_author_name
'Xu, Zhong-Xuan'
'Tan, Yan-Xi'
'Fu, Hong-Ru'
'Liu, Juan'
'Zhang, Jian'

_publ_section_title
;
 Homochiral Metal--Organic Frameworks with Enantiopure Proline Units for
 the Catalytic Synthesis of \b-Lactams
;
_journal_name_full 'Inorganic Chemistry'
_journal_page_first 141031102220000
_journal_paper_doi 10.1021/ic501849g
_journal_year 2014
_chemical_absolute_configuration S
_chemical_formula_moiety 'C32H32Cu3N2O18, 2(C4H8O2),H2O,0.5(H2O)'
_chemical_formula_sum 'C40 H51 Cu3 N2 O23'
_chemical_formula_weight 1118.45
_chemical_name_common L-1
_chemical_name_systematic
; 
 ? 
;
_space_group_IT_number 5
_symmetry_cell_setting monoclinic
_symmetry_space_group_name_Hall 'C 2y'
_symmetry_space_group_name_H-M 'C 1 2 1'
_atom_sites_solution_hydrogens geom
_atom_sites_solution_primary direct
_atom_sites_solution_secondary difmap
_audit_creation_method SHELXL-97
_cell_angle_alpha 90.00
_cell_angle_beta 92.760(3)
_cell_angle_gamma 90.00
_cell_formula_units_Z 4
_cell_length_a 21.7630(6)
_cell_length_b 11.0749(4)
_cell_length_c 19.5074(5)
_cell_measurement_reflns_used 4119
_cell_measurement_temperature 293(2)
_cell_measurement_theta_max 28.9717
_cell_measurement_theta_min 2.7342
_cell_volume 4696.3(2)
_computing_cell_refinement 'Bruker FRAMBO'
_computing_data_collection 'Bruker FRAMBO'
_computing_data_reduction 'Bruker SAINT'
_computing_molecular_graphics 'Bruker SHELXTL'
_computing_publication_material 'Bruker SHELXTL'
_computing_structure_refinement 'SHELXL-97 (Sheldrick, 1997)'
_computing_structure_solution 'SHELXS-97 (Sheldrick, 1990)'
_diffrn_ambient_temperature 293(2)
_diffrn_detector_area_resol_mean none
_diffrn_measured_fraction_theta_full 0.998
_diffrn_measured_fraction_theta_max 0.998
_diffrn_measurement_device_type 'multiwire proportional'
_diffrn_measurement_method 'phi and omega scans'
_diffrn_radiation_monochromator graphite
_diffrn_radiation_source 'fine-focus sealed tube'
_diffrn_radiation_type MoK\a
_diffrn_radiation_wavelength 0.71073
_diffrn_reflns_av_R_equivalents 0.0198
_diffrn_reflns_av_sigmaI/netI 0.0408
_diffrn_reflns_limit_h_max 25
_diffrn_reflns_limit_h_min -17
_diffrn_reflns_limit_k_max 9
_diffrn_reflns_limit_k_min -13
_diffrn_reflns_limit_l_max 19
_diffrn_reflns_limit_l_min -23
_diffrn_reflns_number 9329
_diffrn_reflns_theta_full 25.00
_diffrn_reflns_theta_max 25.00
_diffrn_reflns_theta_min 2.74
_diffrn_standards_decay_% none
_diffrn_standards_interval_count none
_diffrn_standards_interval_time none
_diffrn_standards_number none
_exptl_absorpt_coefficient_mu 1.432
_exptl_absorpt_correction_T_max 0.842
_exptl_absorpt_correction_T_min 0.773
_exptl_absorpt_correction_type multi-scan
_exptl_absorpt_process_details SADABS
_exptl_crystal_colour blue
_exptl_crystal_density_diffrn 1.582
_exptl_crystal_density_method 'not measured'
_exptl_crystal_description prism
_exptl_crystal_F_000 2304
_exptl_crystal_size_max 0.2
_exptl_crystal_size_mid 0.15
_exptl_crystal_size_min 0.12
_refine_diff_density_max 0.457
_refine_diff_density_min -0.416
_refine_diff_density_rms 0.075
_refine_ls_abs_structure_details 'Flack H D (1983), Acta Cryst. A39, 876-881'
_refine_ls_abs_structure_Flack -0.018(13)
_refine_ls_extinction_method none
_refine_ls_goodness_of_fit_ref 1.005
_refine_ls_hydrogen_treatment none
_refine_ls_matrix_type full
_refine_ls_number_parameters 618
_refine_ls_number_reflns 6214
_refine_ls_number_restraints 1
_refine_ls_restrained_S_all 1.005
_refine_ls_R_factor_all 0.0414
_refine_ls_R_factor_gt 0.0363
_refine_ls_shift/su_max 0.001
_refine_ls_shift/su_mean 0.000
_refine_ls_structure_factor_coef Fsqd
_refine_ls_weighting_details 'calc w=1/[\s^2^(Fo^2^)+(0.0700P)^2^+0.0000P] where P=(Fo^2^+2Fc^2^)/3'
_refine_ls_weighting_scheme calc
_refine_ls_wR_factor_gt 0.0960
_refine_ls_wR_factor_ref 0.1000
_reflns_number_gt 5770
_reflns_number_total 6214
_reflns_threshold_expression >2sigma(I)
_cod_data_source_file ic501849g_si_002.cif
_cod_data_source_block L-1
_cod_depositor_comments
;
The following automatic conversions were performed:

'_symmetry_cell_setting' value 'Monoclinic' changed to 'monoclinic'
according to
/home/saulius/struct/COD-crude-data--automatic-downloads/rss-feeds/ACS/lib/dictionaries/cif_core.dic
dictionary named 'cif_core.dic' version 2.4.2 from 2011-04-26.

Automatic conversion script
Id: cif_fix_values 2827 2014-09-09 07:05:25Z andrius 
;
_cod_original_sg_symbol_H-M C2
_cod_database_code 4341419

loop_
_symmetry_equiv_pos_as_xyz
'x, y, z'
'-x, y, -z'
'x+1/2, y+1/2, z'
'-x+1/2, y+1/2, -z'

loop_
_atom_site_label
_atom_site_type_symbol
_atom_site_fract_x
_atom_site_fract_y
_atom_site_fract_z
_atom_site_U_iso_or_equiv
_atom_site_adp_type
_atom_site_occupancy
_atom_site_symmetry_multiplicity
_atom_site_calc_flag
_atom_site_refinement_flags
Cu1 Cu -0.01913(2) 0.52672(6) 0.56235(3) 0.02024(15) Uani 1 1 d .
Cu2 Cu 0.19792(2) -0.10111(5) 0.80516(3) 0.02100(15) Uani 1 1 d .
Cu3 Cu 0.12186(3) 0.06512(5) 0.85030(3) 0.02168(15) Uani 1 1 d .
O1 O -0.23759(15) -0.4900(4) 0.84284(18) 0.0330(9) Uani 1 1 d .
O11 O 0.07968(15) 0.4116(4) 0.47841(16) 0.0276(8) Uani 1 1 d .
O10 O 0.04032(15) 0.3976(4) 0.58190(17) 0.0319(9) Uani 1 1 d .
O7 O 0.11908(15) -0.1744(4) 0.77267(18) 0.0318(9) Uani 1 1 d .
C15 C 0.1713(2) 0.0838(5) 0.7122(2) 0.0244(12) Uani 1 1 d .
O14 O 0.45145(17) 0.1428(4) 0.42163(19) 0.0329(9) Uani 1 1 d .
O8 O 0.20085(16) -0.0137(3) 0.71815(17) 0.0308(9) Uani 1 1 d .
O6 O 0.05479(16) -0.0313(4) 0.80935(19) 0.0338(9) Uani 1 1 d .
O4 O -0.11840(16) -0.0386(3) 1.06787(16) 0.0297(9) Uani 1 1 d .
C8 C -0.1529(2) -0.1300(5) 1.0609(2) 0.0253(12) Uani 1 1 d .
O13 O 0.42631(16) 0.1572(4) 0.53136(19) 0.0311(9) Uani 1 1 d .
O9 O 0.13910(17) 0.1310(4) 0.75717(17) 0.0324(9) Uani 1 1 d .
O2 O -0.30220(16) -0.3630(4) 0.89060(19) 0.0343(9) Uani 1 1 d .
C28 C 0.4203(2) 0.1829(5) 0.4684(3) 0.0259(11) Uani 1 1 d .
C7 C -0.1419(2) -0.3240(6) 0.8720(2) 0.0304(13) Uani 1 1 d .
H7A H -0.1390 -0.3681 0.8317 0.036 Uiso 1 1 calc R
O3 O -0.18898(16) -0.1681(4) 1.10300(17) 0.0329(9) Uani 1 1 d .
C22 C 0.0794(2) 0.3732(5) 0.5387(3) 0.0244(11) Uani 1 1 d .
C4 C -0.1489(2) -0.1987(5) 0.9944(2) 0.0256(11) Uani 1 1 d .
C6 C -0.0924(2) -0.2547(5) 0.8963(3) 0.0272(12) Uani 1 1 d .
C1 C -0.2498(2) -0.3993(5) 0.8783(2) 0.0253(12) Uani 1 1 d .
C9 C -0.0351(2) -0.2502(6) 0.8565(3) 0.0318(13) Uani 1 1 d .
C20 C 0.2303(2) 0.2036(6) 0.5445(3) 0.0317(13) Uani 1 1 d .
N1 N -0.04028(19) -0.2035(5) 0.7928(2) 0.0321(11) Uani 1 1 d .
N2 N 0.3206(2) 0.2817(4) 0.4925(2) 0.0327(11) Uani 1 1 d .
C2 C -0.1968(2) -0.3281(5) 0.9079(2) 0.0262(12) Uani 1 1 d .
C17 C 0.1281(2) 0.2298(5) 0.6252(2) 0.0246(11) Uani 1 1 d .
H17A H 0.0947 0.2404 0.6525 0.029 Uiso 1 1 calc R
O15 O -0.05514(17) 0.5216(5) 0.66618(17) 0.0464(11) Uani 1 1 d .
C14 C 0.0670(2) -0.1297(5) 0.7812(2) 0.0283(13) Uani 1 1 d .
C16 C 0.1755(2) 0.1524(5) 0.6457(2) 0.0253(11) Uani 1 1 d .
C19 C 0.1831(2) 0.2806(5) 0.5235(3) 0.0312(13) Uani 1 1 d .
H19A H 0.1858 0.3247 0.4832 0.037 Uiso 1 1 calc R
C3 C -0.1996(2) -0.2647(5) 0.9688(2) 0.0268(11) Uani 1 1 d .
H3A H -0.2355 -0.2660 0.9928 0.032 Uiso 1 1 calc R
C13 C 0.0118(2) -0.2007(6) 0.7491(3) 0.0339(13) Uani 1 1 d .
H13A H 0.0242 -0.2829 0.7374 0.041 Uiso 1 1 calc R
C23 C 0.2835(2) 0.1869(6) 0.5001(3) 0.0339(13) Uani 1 1 d .
O2W O 0.26126(19) -0.2463(4) 0.7799(2) 0.0467(11) Uani 1 1 d .
C21 C 0.2256(2) 0.1372(5) 0.6053(3) 0.0284(12) Uani 1 1 d .
H21A H 0.2564 0.0826 0.6185 0.034 Uiso 1 1 calc R
C18 C 0.1312(2) 0.2923(5) 0.5628(3) 0.0254(11) Uani 1 1 d .
C5 C -0.0955(2) -0.1930(5) 0.9576(2) 0.0264(11) Uani 1 1 d .
H5A H -0.0620 -0.1478 0.9744 0.032 Uiso 1 1 calc R
O5 O 0.01393(18) -0.2868(5) 0.8808(2) 0.0512(12) Uani 1 1 d .
O12 O 0.29186(19) 0.0918(5) 0.4696(3) 0.0580(13) Uani 1 1 d .
O1W O 0.0716(2) 0.2228(4) 0.8750(3) 0.0577(13) Uani 1 1 d .
C27 C 0.3718(3) 0.2759(6) 0.4460(3) 0.0372(14) Uani 1 1 d .
H27A H 0.3561 0.2586 0.3991 0.045 Uiso 1 1 calc R
C12 C -0.0137(3) -0.1344(7) 0.6850(3) 0.0496(18) Uani 1 1 d .
H12A H 0.0177 -0.0840 0.6659 0.060 Uiso 1 1 calc R
H12B H -0.0287 -0.1912 0.6502 0.060 Uiso 1 1 calc R
C24 C 0.3221(3) 0.3912(7) 0.5346(4) 0.0541(17) Uani 1 1 d .
H24A H 0.3201 0.3717 0.5829 0.065 Uiso 1 1 calc R
H24B H 0.2884 0.4447 0.5213 0.065 Uiso 1 1 calc R
C26 C 0.3990(3) 0.4034(7) 0.4499(4) 0.0588(19) Uani 1 1 d .
H26A H 0.4431 0.4014 0.4452 0.071 Uiso 1 1 calc R
H26B H 0.3805 0.4545 0.4141 0.071 Uiso 1 1 calc R
C11 C -0.0660(3) -0.0578(8) 0.7104(3) 0.066(2) Uani 1 1 d .
H11A H -0.0506 0.0170 0.7305 0.079 Uiso 1 1 calc R
H11B H -0.0957 -0.0390 0.6732 0.079 Uiso 1 1 calc R
C10 C -0.0943(3) -0.1360(7) 0.7633(3) 0.0474(16) Uani 1 1 d .
H10A H -0.1132 -0.0877 0.7980 0.057 Uiso 1 1 calc R
H10B H -0.1248 -0.1903 0.7425 0.057 Uiso 1 1 calc R
C25 C 0.3836(3) 0.4479(7) 0.5197(4) 0.0598(19) Uani 1 1 d .
H25A H 0.3806 0.5353 0.5200 0.072 Uiso 1 1 calc R
H25B H 0.4150 0.4235 0.5538 0.072 Uiso 1 1 calc R
C29 C -0.0246(4) 0.4623(10) 0.7214(4) 0.084(3) Uani 1 1 d .
H29A H -0.0318 0.5048 0.7638 0.101 Uiso 1 1 calc R
H29B H 0.0194 0.4620 0.7151 0.101 Uiso 1 1 calc R
C32 C -0.1187(4) 0.5091(13) 0.6720(4) 0.104(4) Uani 1 1 d .
H32A H -0.1300 0.5586 0.7104 0.125 Uiso 1 1 calc R
H32B H -0.1385 0.5443 0.6311 0.125 Uiso 1 1 calc R
O16 O -0.1136(5) 0.3329(11) 0.7315(5) 0.167(5) Uani 1 1 d .
C31 C -0.1438(5) 0.4001(19) 0.6804(7) 0.214(11) Uani 1 1 d .
H31A H -0.1432 0.3560 0.6375 0.257 Uiso 1 1 calc R
H31B H -0.1865 0.4101 0.6916 0.257 Uiso 1 1 calc R
C30 C -0.0480(8) 0.3321(12) 0.7262(6) 0.150(6) Uani 1 1 d .
H30A H -0.0373 0.2873 0.6857 0.180 Uiso 1 1 calc R
H30B H -0.0286 0.2927 0.7661 0.180 Uiso 1 1 calc R
O3W O 0.0000 -0.4384(7) 1.0000 0.084(2) Uani 1 2 d S
O18 O 0.2359(3) 0.5119(7) 0.8255(5) 0.111(2) Uani 1 1 d .
O19 O 0.4534(3) -0.2648(8) 0.9098(5) 0.124(3) Uani 1 1 d .
O17 O 0.1132(3) 0.4498(7) 0.8188(5) 0.118(3) Uani 1 1 d .
O20 O 0.3294(3) -0.2821(8) 0.9168(5) 0.122(3) Uani 1 1 d .
C35 C 0.1369(4) 0.5253(11) 0.8709(6) 0.103(3) Uani 1 1 d .
H35A H 0.1142 0.5129 0.9118 0.124 Uiso 1 1 calc R
H35B H 0.1314 0.6088 0.8568 0.124 Uiso 1 1 calc R
C36 C 0.2033(5) 0.5025(14) 0.8873(6) 0.121(4) Uani 1 1 d .
H36A H 0.2192 0.5612 0.9206 0.145 Uiso 1 1 calc R
H36B H 0.2089 0.4225 0.9069 0.145 Uiso 1 1 calc R
C40 C 0.4228(5) -0.3660(10) 0.8926(9) 0.158(7) Uani 1 1 d .
H40A H 0.4487 -0.4344 0.9056 0.190 Uiso 1 1 calc R
H40B H 0.4164 -0.3678 0.8431 0.190 Uiso 1 1 calc R
C34 C 0.1453(5) 0.4642(12) 0.7569(7) 0.113(4) Uani 1 1 d .
H34A H 0.1415 0.5464 0.7400 0.136 Uiso 1 1 calc R
H34B H 0.1291 0.4097 0.7216 0.136 Uiso 1 1 calc R
C38 C 0.3630(5) -0.1814(13) 0.9551(7) 0.138(6) Uani 1 1 d .
H38A H 0.3377 -0.1093 0.9551 0.166 Uiso 1 1 calc R
H38B H 0.3724 -0.2050 1.0024 0.166 Uiso 1 1 calc R
C33 C 0.2135(5) 0.4340(10) 0.7764(7) 0.122(4) Uani 1 1 d .
H33A H 0.2166 0.3518 0.7934 0.146 Uiso 1 1 calc R
H33B H 0.2377 0.4401 0.7360 0.146 Uiso 1 1 calc R
C39 C 0.3666(4) -0.3813(12) 0.9212(6) 0.119(5) Uani 1 1 d .
H39A H 0.3454 -0.4484 0.8986 0.143 Uiso 1 1 calc R
H39B H 0.3735 -0.4026 0.9692 0.143 Uiso 1 1 calc R
C37 C 0.4203(6) -0.1576(11) 0.9199(8) 0.139(5) Uani 1 1 d .
H37A H 0.4104 -0.1201 0.8758 0.167 Uiso 1 1 calc R
H37B H 0.4458 -0.1019 0.9471 0.167 Uiso 1 1 calc R
O4W O 0.2910(9) -0.399(2) 0.6574(7) 0.168(9) Uani 0.50 1 d P

loop_
_atom_site_aniso_label
_atom_site_aniso_U_11
_atom_site_aniso_U_22
_atom_site_aniso_U_33
_atom_site_aniso_U_23
_atom_site_aniso_U_13
_atom_site_aniso_U_12
Cu1 0.0136(3) 0.0268(3) 0.0205(3) 0.0000(3) 0.0037(2) 0.0002(3)
Cu2 0.0175(3) 0.0233(3) 0.0225(3) 0.0022(3) 0.0040(2) -0.0006(2)
Cu3 0.0171(3) 0.0251(3) 0.0230(3) 0.0006(3) 0.0019(2) -0.0011(2)
O1 0.0215(18) 0.034(2) 0.043(2) -0.009(2) -0.0001(15) -0.0057(18)
O11 0.0246(18) 0.033(2) 0.0250(17) 0.0086(17) 0.0025(13) 0.0052(16)
O10 0.0220(18) 0.041(2) 0.0338(18) 0.0118(19) 0.0094(14) 0.0120(18)
O7 0.0182(18) 0.041(2) 0.0370(19) -0.0075(18) 0.0051(15) -0.0078(17)
C15 0.021(2) 0.028(3) 0.024(2) 0.004(2) -0.004(2) -0.007(2)
O14 0.0267(19) 0.041(2) 0.0323(19) 0.0028(18) 0.0103(16) 0.0117(17)
O8 0.033(2) 0.034(2) 0.0255(17) 0.0082(16) 0.0043(15) 0.0039(18)
O6 0.0248(19) 0.039(2) 0.038(2) -0.0067(19) 0.0020(16) -0.0062(17)
O4 0.033(2) 0.032(2) 0.0251(17) -0.0099(16) 0.0081(15) -0.0049(18)
C8 0.022(2) 0.033(3) 0.021(2) -0.004(2) -0.003(2) 0.000(2)
O13 0.0248(19) 0.035(2) 0.033(2) 0.0046(17) 0.0029(15) 0.0065(17)
O9 0.035(2) 0.037(2) 0.0263(18) 0.0080(17) 0.0083(16) 0.0054(18)
O2 0.0217(19) 0.041(3) 0.040(2) -0.0101(19) 0.0036(16) -0.0044(17)
C28 0.017(2) 0.026(3) 0.036(3) 0.000(2) 0.007(2) -0.002(2)
C7 0.027(3) 0.041(3) 0.023(2) -0.011(3) 0.007(2) -0.009(3)
O3 0.032(2) 0.041(3) 0.0261(17) -0.0100(17) 0.0093(15) -0.0066(18)
C22 0.017(2) 0.022(3) 0.034(3) 0.001(2) 0.005(2) -0.001(2)
C4 0.026(3) 0.030(3) 0.021(2) -0.005(2) 0.0037(19) -0.002(2)
C6 0.020(2) 0.034(3) 0.029(3) 0.000(2) 0.009(2) -0.007(2)
C1 0.026(3) 0.027(3) 0.023(2) 0.002(2) 0.004(2) -0.002(2)
C9 0.023(3) 0.040(3) 0.034(3) -0.017(3) 0.010(2) -0.009(3)
C20 0.019(3) 0.040(3) 0.036(3) 0.005(3) 0.006(2) 0.003(3)
N1 0.022(2) 0.045(3) 0.030(2) -0.004(2) 0.0055(18) -0.010(2)
N2 0.027(2) 0.034(3) 0.038(2) 0.007(2) 0.0153(19) 0.009(2)
C2 0.024(3) 0.032(3) 0.023(2) 0.001(2) 0.005(2) -0.006(2)
C17 0.017(2) 0.033(3) 0.024(2) -0.003(2) 0.0022(19) 0.003(2)
O15 0.040(2) 0.070(3) 0.0308(18) 0.003(2) 0.0105(16) 0.006(2)
C14 0.027(3) 0.038(4) 0.020(2) 0.001(2) 0.007(2) -0.014(3)
C16 0.027(3) 0.029(3) 0.021(2) 0.002(2) 0.001(2) -0.001(2)
C19 0.022(3) 0.040(3) 0.032(3) 0.008(3) 0.008(2) 0.005(3)
C3 0.021(3) 0.032(3) 0.027(2) -0.003(2) 0.006(2) 0.001(2)
C13 0.024(3) 0.046(4) 0.032(3) -0.017(3) 0.008(2) -0.009(3)
C23 0.025(3) 0.044(4) 0.033(3) 0.007(3) 0.004(2) 0.008(3)
O2W 0.041(2) 0.041(3) 0.059(3) 0.000(2) 0.016(2) 0.011(2)
C21 0.019(2) 0.033(3) 0.033(3) 0.010(2) 0.004(2) 0.006(2)
C18 0.018(2) 0.027(3) 0.031(3) 0.005(2) 0.002(2) 0.001(2)
C5 0.019(2) 0.032(3) 0.028(2) -0.008(2) 0.001(2) -0.005(2)
O5 0.029(2) 0.079(4) 0.046(2) 0.009(2) 0.0062(18) 0.006(2)
O12 0.041(2) 0.054(3) 0.081(3) -0.019(3) 0.024(2) 0.000(2)
O1W 0.039(2) 0.049(3) 0.086(3) -0.015(3) 0.016(2) 0.006(2)
C27 0.032(3) 0.043(4) 0.037(3) 0.012(3) 0.014(2) 0.015(3)
C12 0.048(4) 0.077(5) 0.023(2) -0.012(3) 0.002(2) -0.016(4)
C24 0.045(4) 0.046(4) 0.073(4) -0.014(4) 0.024(3) 0.004(3)
C26 0.051(4) 0.045(4) 0.083(5) 0.034(4) 0.026(3) 0.006(3)
C11 0.063(5) 0.090(6) 0.045(3) 0.019(4) 0.004(3) 0.003(4)
C10 0.029(3) 0.063(5) 0.050(3) 0.002(3) 0.002(3) -0.007(3)
C25 0.058(4) 0.048(4) 0.075(5) -0.006(4) 0.016(4) -0.014(4)
C29 0.079(6) 0.132(9) 0.040(4) 0.011(5) -0.006(4) -0.002(6)
C32 0.063(5) 0.187(12) 0.066(5) 0.029(7) 0.029(4) 0.047(7)
O16 0.162(8) 0.210(13) 0.132(7) 0.049(7) 0.041(7) -0.099(9)
C31 0.101(9) 0.40(3) 0.141(11) 0.180(16) -0.033(8) -0.118(14)
C30 0.28(2) 0.082(9) 0.087(8) 0.025(7) 0.010(11) 0.014(12)
O3W 0.112(6) 0.052(5) 0.086(5) 0.000 -0.019(5) 0.000
O18 0.079(4) 0.080(5) 0.173(7) -0.018(5) 0.009(5) -0.010(4)
O19 0.051(3) 0.103(6) 0.223(9) -0.052(6) 0.053(5) -0.010(4)
O17 0.085(5) 0.072(5) 0.196(8) -0.043(6) -0.012(5) -0.010(4)
O20 0.075(5) 0.126(7) 0.166(8) 0.025(6) 0.004(5) 0.017(5)
C35 0.090(7) 0.079(7) 0.141(9) -0.006(7) 0.014(6) -0.015(6)
C36 0.097(8) 0.154(13) 0.112(8) 0.016(9) 0.014(7) 0.003(8)
C40 0.081(7) 0.059(7) 0.34(2) -0.024(10) 0.085(10) -0.015(6)
C34 0.085(7) 0.105(9) 0.151(10) -0.048(8) 0.014(7) -0.008(7)
C38 0.064(6) 0.170(13) 0.180(12) -0.099(11) -0.009(7) 0.054(8)
C33 0.143(11) 0.061(6) 0.166(11) -0.046(7) 0.048(9) -0.021(7)
C39 0.057(6) 0.132(11) 0.166(11) 0.074(9) -0.016(6) 0.001(6)
C37 0.155(12) 0.073(8) 0.194(14) -0.014(9) 0.054(11) -0.023(9)
O4W 0.194(16) 0.23(2) 0.075(8) -0.056(12) -0.044(10) 0.074(17)

loop_
_atom_type_symbol
_atom_type_description
_atom_type_scat_dispersion_real
_atom_type_scat_dispersion_imag
_atom_type_scat_source
C C 0.0033 0.0016 'International Tables Vol C Tables 4.2.6.8 and 6.1.1.4'
H H 0.0000 0.0000 'International Tables Vol C Tables 4.2.6.8 and 6.1.1.4'
N N 0.0061 0.0033 'International Tables Vol C Tables 4.2.6.8 and 6.1.1.4'
O O 0.0106 0.0060 'International Tables Vol C Tables 4.2.6.8 and 6.1.1.4'
Cu Cu 0.3201 1.2651 'International Tables Vol C Tables 4.2.6.8 and 6.1.1.4'

loop_
_geom_angle_atom_site_label_1
_geom_angle_atom_site_label_2
_geom_angle_atom_site_label_3
_geom_angle
_geom_angle_site_symmetry_1
_geom_angle_site_symmetry_3
O13 Cu1 O10 172.58(15) 3_455 .
O13 Cu1 O14 90.28(17) 3_455 4_556
O10 Cu1 O14 87.91(16) . 4_556
O13 Cu1 O11 88.23(15) 3_455 2_556
O10 Cu1 O11 91.66(16) . 2_556
O14 Cu1 O11 165.01(14) 4_556 2_556
O13 Cu1 O15 93.78(16) 3_455 .
O10 Cu1 O15 93.61(15) . .
O14 Cu1 O15 99.62(16) 4_556 .
O11 Cu1 O15 95.36(15) 2_556 .
O13 Cu1 Cu1 85.86(11) 3_455 2_556
O10 Cu1 Cu1 86.78(10) . 2_556
O14 Cu1 Cu1 83.00(11) 4_556 2_556
O11 Cu1 Cu1 82.02(10) 2_556 2_556
O15 Cu1 Cu1 177.36(12) . 2_556
O3 Cu2 O8 171.80(17) 2_557 .
O3 Cu2 O7 90.85(16) 2_557 .
O8 Cu2 O7 89.37(15) . .
O3 Cu2 O1 89.76(16) 2_557 3
O8 Cu2 O1 87.84(15) . 3
O7 Cu2 O1 164.44(16) . 3
O3 Cu2 O2W 91.10(16) 2_557 .
O8 Cu2 O2W 96.93(16) . .
O7 Cu2 O2W 99.93(17) . .
O1 Cu2 O2W 95.60(16) 3 .
O3 Cu2 Cu3 82.42(11) 2_557 .
O8 Cu2 Cu3 89.52(11) . .
O7 Cu2 Cu3 81.11(12) . .
O1 Cu2 Cu3 83.56(11) 3 .
O2W Cu2 Cu3 173.47(12) . .
O6 Cu3 O2 170.22(17) . 3
O6 Cu3 O4 87.46(16) . 2_557
O2 Cu3 O4 88.63(16) 3 2_557
O6 Cu3 O9 89.84(16) . .
O2 Cu3 O9 91.41(16) 3 .
O4 Cu3 O9 163.70(16) 2_557 .
O6 Cu3 O1W 99.17(17) . .
O2 Cu3 O1W 90.50(17) 3 .
O4 Cu3 O1W 104.74(18) 2_557 .
O9 Cu3 O1W 91.56(18) . .
O6 Cu3 Cu2 87.18(12) . .
O2 Cu3 Cu2 83.55(12) 3 .
O4 Cu3 Cu2 85.03(11) 2_557 .
O9 Cu3 Cu2 78.79(11) . .
O1W Cu3 Cu2 168.48(14) . .
C1 O1 Cu2 122.5(3) . 3_445
C22 O11 Cu1 124.4(3) . 2_556
C22 O10 Cu1 119.4(3) . .
C14 O7 Cu2 124.9(4) . .
O8 C15 O9 126.2(5) . .
O8 C15 C16 117.3(4) . .
O9 C15 C16 116.5(5) . .
C28 O14 Cu1 123.1(3) . 4_546
C15 O8 Cu2 117.7(3) . .
C14 O6 Cu3 119.1(3) . .
C8 O4 Cu3 120.6(3) . 2_557
O3 C8 O4 126.4(5) . .
O3 C8 C4 117.6(5) . .
O4 C8 C4 116.0(4) . .
C28 O13 Cu1 120.2(3) . 3_545
C15 O9 Cu3 127.7(3) . .
C1 O2 Cu3 123.7(4) . 3_445
O14 C28 O13 126.7(5) . .
O14 C28 C27 115.1(4) . .
O13 C28 C27 118.1(4) . .
C6 C7 C2 120.5(5) . .
C6 C7 H7A 119.7 . .
C2 C7 H7A 119.7 . .
C8 O3 Cu2 124.9(3) . 2_557
O11 C22 O10 126.3(4) . .
O11 C22 C18 117.4(4) . .
O10 C22 C18 116.3(4) . .
C3 C4 C5 120.3(4) . .
C3 C4 C8 119.6(4) . .
C5 C4 C8 120.1(4) . .
C5 C6 C7 120.0(5) . .
C5 C6 C9 120.4(5) . .
C7 C6 C9 119.6(5) . .
O2 C1 O1 125.8(5) . .
O2 C1 C2 117.1(5) . .
O1 C1 C2 117.2(4) . .
O5 C9 N1 121.4(5) . .
O5 C9 C6 121.6(5) . .
N1 C9 C6 117.0(5) . .
C19 C20 C21 119.3(5) . .
C19 C20 C23 119.5(5) . .
C21 C20 C23 121.0(5) . .
C9 N1 C13 121.2(5) . .
C9 N1 C10 125.5(5) . .
C13 N1 C10 112.8(4) . .
C23 N2 C24 125.9(5) . .
C23 N2 C27 120.9(5) . .
C24 N2 C27 112.6(5) . .
C3 C2 C7 118.9(5) . .
C3 C2 C1 122.3(5) . .
C7 C2 C1 118.7(5) . .
C16 C17 C18 119.2(5) . .
C16 C17 H17A 120.4 . .
C18 C17 H17A 120.4 . .
C32 O15 C29 109.0(6) . .
C32 O15 Cu1 118.2(4) . .
C29 O15 Cu1 122.8(4) . .
O6 C14 O7 127.7(5) . .
O6 C14 C13 116.4(5) . .
O7 C14 C13 115.8(5) . .
C17 C16 C21 120.4(5) . .
C17 C16 C15 118.9(4) . .
C21 C16 C15 120.7(5) . .
C20 C19 C18 120.2(5) . .
C20 C19 H19A 119.9 . .
C18 C19 H19A 119.9 . .
C2 C3 C4 120.3(5) . .
C2 C3 H3A 119.8 . .
C4 C3 H3A 119.8 . .
N1 C13 C12 103.2(4) . .
N1 C13 C14 112.8(4) . .
C12 C13 C14 109.3(5) . .
N1 C13 H13A 110.4 . .
C12 C13 H13A 110.4 . .
C14 C13 H13A 110.4 . .
O12 C23 N2 121.1(5) . .
O12 C23 C20 121.7(6) . .
N2 C23 C20 117.2(5) . .
C16 C21 C20 120.6(5) . .
C16 C21 H21A 119.7 . .
C20 C21 H21A 119.7 . .
C19 C18 C17 120.1(5) . .
C19 C18 C22 119.9(5) . .
C17 C18 C22 120.0(4) . .
C6 C5 C4 119.8(5) . .
C6 C5 H5A 120.1 . .
C4 C5 H5A 120.1 . .
N2 C27 C28 112.8(4) . .
N2 C27 C26 103.4(5) . .
C28 C27 C26 110.4(5) . .
N2 C27 H27A 110.0 . .
C28 C27 H27A 110.0 . .
C26 C27 H27A 110.0 . .
C11 C12 C13 104.4(5) . .
C11 C12 H12A 110.9 . .
C13 C12 H12A 110.9 . .
C11 C12 H12B 110.9 . .
C13 C12 H12B 110.9 . .
H12A C12 H12B 108.9 . .
N2 C24 C25 103.4(5) . .
N2 C24 H24A 111.1 . .
C25 C24 H24A 111.1 . .
N2 C24 H24B 111.1 . .
C25 C24 H24B 111.1 . .
H24A C24 H24B 109.0 . .
C25 C26 C27 104.2(5) . .
C25 C26 H26A 110.9 . .
C27 C26 H26A 110.9 . .
C25 C26 H26B 110.9 . .
C27 C26 H26B 110.9 . .
H26A C26 H26B 108.9 . .
C10 C11 C12 103.9(6) . .
C10 C11 H11A 111.0 . .
C12 C11 H11A 111.0 . .
C10 C11 H11B 111.0 . .
C12 C11 H11B 111.0 . .
H11A C11 H11B 109.0 . .
N1 C10 C11 102.4(5) . .
N1 C10 H10A 111.3 . .
C11 C10 H10A 111.3 . .
N1 C10 H10B 111.3 . .
C11 C10 H10B 111.3 . .
H10A C10 H10B 109.2 . .
C26 C25 C24 105.9(6) . .
C26 C25 H25A 110.6 . .
C24 C25 H25A 110.6 . .
C26 C25 H25B 110.6 . .
C24 C25 H25B 110.6 . .
H25A C25 H25B 108.7 . .
O15 C29 C30 109.9(8) . .
O15 C29 H29A 109.7 . .
C30 C29 H29A 109.7 . .
O15 C29 H29B 109.7 . .
C30 C29 H29B 109.7 . .
H29A C29 H29B 108.2 . .
C31 C32 O15 120.7(11) . .
C31 C32 H32A 107.2 . .
O15 C32 H32A 107.2 . .
C31 C32 H32B 107.2 . .
O15 C32 H32B 107.2 . .
H32A C32 H32B 106.8 . .
C31 O16 C30 112.9(9) . .
C32 C31 O16 113.0(11) . .
C32 C31 H31A 109.0 . .
O16 C31 H31A 109.0 . .
C32 C31 H31B 109.0 . .
O16 C31 H31B 109.0 . .
H31A C31 H31B 107.8 . .
O16 C30 C29 109.4(11) . .
O16 C30 H30A 109.8 . .
C29 C30 H30A 109.8 . .
O16 C30 H30B 109.8 . .
C29 C30 H30B 109.8 . .
H30A C30 H30B 108.2 . .
C33 O18 C36 111.8(9) . .
C40 O19 C37 119.4(8) . .
C35 O17 C34 111.6(8) . .
C39 O20 C38 106.9(8) . .
O17 C35 C36 112.1(10) . .
O17 C35 H35A 109.2 . .
C36 C35 H35A 109.2 . .
O17 C35 H35B 109.2 . .
C36 C35 H35B 109.2 . .
H35A C35 H35B 107.9 . .
O18 C36 C35 108.8(9) . .
O18 C36 H36A 109.9 . .
C35 C36 H36A 109.9 . .
O18 C36 H36B 109.9 . .
C35 C36 H36B 109.9 . .
H36A C36 H36B 108.3 . .
O19 C40 C39 116.2(12) . .
O19 C40 H40A 108.2 . .
C39 C40 H40A 108.2 . .
O19 C40 H40B 108.2 . .
C39 C40 H40B 108.2 . .
H40A C40 H40B 107.4 . .
O17 C34 C33 105.6(10) . .
O17 C34 H34A 110.6 . .
C33 C34 H34A 110.6 . .
O17 C34 H34B 110.6 . .
C33 C34 H34B 110.6 . .
H34A C34 H34B 108.8 . .
C37 C38 O20 107.5(9) . .
C37 C38 H38A 110.2 . .
O20 C38 H38A 110.2 . .
C37 C38 H38B 110.2 . .
O20 C38 H38B 110.2 . .
H38A C38 H38B 108.5 . .
O18 C33 C34 110.0(9) . .
O18 C33 H33A 109.7 . .
C34 C33 H33A 109.7 . .
O18 C33 H33B 109.7 . .
C34 C33 H33B 109.7 . .
H33A C33 H33B 108.2 . .
O20 C39 C40 114.2(10) . .
O20 C39 H39A 108.7 . .
C40 C39 H39A 108.7 . .
O20 C39 H39B 108.7 . .
C40 C39 H39B 108.7 . .
H39A C39 H39B 107.6 . .
O19 C37 C38 111.4(10) . .
O19 C37 H37A 109.4 . .
C38 C37 H37A 109.4 . .
O19 C37 H37B 109.4 . .
C38 C37 H37B 109.4 . .
H37A C37 H37B 108.0 . .

loop_
_geom_bond_atom_site_label_1
_geom_bond_atom_site_label_2
_geom_bond_distance
_geom_bond_site_symmetry_2
Cu1 O13 1.948(4) 3_455
Cu1 O10 1.954(4) .
Cu1 O14 1.969(4) 4_556
Cu1 O11 1.973(3) 2_556
Cu1 O15 2.207(3) .
Cu1 Cu1 2.6088(10) 2_556
Cu2 O3 1.957(3) 2_557
Cu2 O8 1.958(3) .
Cu2 O7 1.975(3) .
Cu2 O1 1.981(4) 3
Cu2 O2W 2.190(4) .
Cu2 Cu3 2.6542(8) .
Cu3 O6 1.948(4) .
Cu3 O2 1.964(3) 3
Cu3 O4 1.971(3) 2_557
Cu3 O9 2.010(4) .
Cu3 O1W 2.128(5) .
O1 C1 1.256(7) .
O1 Cu2 1.981(4) 3_445
O11 C22 1.251(6) .
O11 Cu1 1.973(3) 2_556
O10 C22 1.255(6) .
O7 C14 1.256(6) .
C15 O8 1.259(6) .
C15 O9 1.262(6) .
C15 C16 1.511(7) .
O14 C28 1.246(6) .
O14 Cu1 1.969(4) 4_546
O6 C14 1.254(7) .
O4 C8 1.264(6) .
O4 Cu3 1.971(3) 2_557
C8 O3 1.238(6) .
C8 C4 1.510(7) .
O13 C28 1.261(6) .
O13 Cu1 1.948(4) 3_545
O2 C1 1.244(6) .
O2 Cu3 1.964(3) 3_445
C28 C27 1.522(7) .
C7 C6 1.388(7) .
C7 C2 1.414(7) .
C7 H7A 0.9300 .
O3 Cu2 1.957(3) 2_557
C22 C18 1.497(7) .
C4 C3 1.396(7) .
C4 C5 1.397(7) .
C6 C5 1.383(7) .
C6 C9 1.502(7) .
C1 C2 1.490(7) .
C9 O5 1.215(7) .
C9 N1 1.347(7) .
C20 C19 1.381(8) .
C20 C21 1.404(8) .
C20 C23 1.490(7) .
N1 C13 1.450(7) .
N1 C10 1.485(7) .
N2 C23 1.337(8) .
N2 C24 1.464(8) .
N2 C27 1.472(7) .
C2 C3 1.384(7) .
C17 C16 1.385(7) .
C17 C18 1.405(7) .
C17 H17A 0.9300 .
O15 C32 1.399(9) .
O15 C29 1.402(8) .
C14 C13 1.543(7) .
C16 C21 1.386(7) .
C19 C18 1.402(7) .
C19 H19A 0.9300 .
C3 H3A 0.9300 .
C13 C12 1.531(8) .
C13 H13A 0.9800 .
C23 O12 1.227(7) .
C21 H21A 0.9300 .
C5 H5A 0.9300 .
C27 C26 1.531(10) .
C27 H27A 0.9800 .
C12 C11 1.522(10) .
C12 H12A 0.9700 .
C12 H12B 0.9700 .
C24 C25 1.518(9) .
C24 H24A 0.9700 .
C24 H24B 0.9700 .
C26 C25 1.502(10) .
C26 H26A 0.9700 .
C26 H26B 0.9700 .
C11 C10 1.503(9) .
C11 H11A 0.9700 .
C11 H11B 0.9700 .
C10 H10A 0.9700 .
C10 H10B 0.9700 .
C25 H25A 0.9700 .
C25 H25B 0.9700 .
C29 C30 1.534(16) .
C29 H29A 0.9700 .
C29 H29B 0.9700 .
C32 C31 1.339(19) .
C32 H32A 0.9700 .
C32 H32B 0.9700 .
O16 C31 1.384(15) .
O16 C30 1.438(16) .
C31 H31A 0.9700 .
C31 H31B 0.9700 .
C30 H30A 0.9700 .
C30 H30B 0.9700 .
O18 C33 1.361(12) .
O18 C36 1.432(12) .
O19 C40 1.338(12) .
O19 C37 1.407(14) .
O17 C35 1.396(12) .
O17 C34 1.433(13) .
O20 C39 1.365(13) .
O20 C38 1.512(14) .
C35 C36 1.487(13) .
C35 H35A 0.9700 .
C35 H35B 0.9700 .
C36 H36A 0.9700 .
C36 H36B 0.9700 .
C40 C39 1.380(13) .
C40 H40A 0.9700 .
C40 H40B 0.9700 .
C34 C33 1.551(14) .
C34 H34A 0.9700 .
C34 H34B 0.9700 .
C38 C37 1.477(16) .
C38 H38A 0.9700 .
C38 H38B 0.9700 .
C33 H33A 0.9700 .
C33 H33B 0.9700 .
C39 H39A 0.9700 .
C39 H39B 0.9700 .
C37 H37A 0.9700 .
C37 H37B 0.9700 .
